data_4028175
loop_
_publ_author_name
'Robert S. Foster'
'Harry Adams'
'Harald Jakobi'
'Joseph P. A. Harrity'

_publ_section_title
;
 Synthesis of 4-Fluoromethylsydnones and their Participation in Alkyne
 Cycloaddition Reactions
;
_journal_name_full 'Journal of Organic Chemistry'
_journal_page_first 4049
_journal_page_last 4064
_journal_paper_doi 10.1021/jo400381a
_journal_volume 78
_journal_year 2013
_chemical_formula_sum 'C9 H6 F2 N2 O2'
_chemical_formula_weight 212.16
_chemical_name_systematic
; 
 ? 
;
_space_group_IT_number 14
_symmetry_cell_setting monoclinic
_symmetry_space_group_name_Hall '-P 2ybc'
_symmetry_space_group_name_H-M 'P 1 21/c 1'
_atom_sites_solution_hydrogens geom
_atom_sites_solution_primary direct
_atom_sites_solution_secondary difmap
_audit_creation_method SHELXL-97
_cell_angle_alpha 90.00
_cell_angle_beta 98.920(5)
_cell_angle_gamma 90.00
_cell_formula_units_Z 4
_cell_length_a 7.0878(7)
_cell_length_b 6.1470(6)
_cell_length_c 19.9237(19)
_cell_measurement_reflns_used 6067
_cell_measurement_temperature 100(2)
_cell_measurement_theta_max 27.41
_cell_measurement_theta_min 2.91
_cell_volume 857.55(14)
_computing_cell_refinement 'Bruker SAINT'
_computing_data_collection 'Bruker APEX2'
_computing_data_reduction 'Bruker SAINT'
_computing_molecular_graphics 'Bruker SHELXTL'
_computing_publication_material 'Bruker SHELXTL'
_computing_structure_refinement 'SHELXL-97 (Sheldrick, 2008)'
_computing_structure_solution 'SHELXS-97 (Sheldrick, 2008)'
_diffrn_ambient_temperature 100(2)
_diffrn_measured_fraction_theta_full 0.997
_diffrn_measured_fraction_theta_max 0.997
_diffrn_measurement_device_type 'Bruker APEX-II CCD'
_diffrn_measurement_method '\f and \w scans'
_diffrn_radiation_monochromator graphite
_diffrn_radiation_source 'fine-focus sealed tube'
_diffrn_radiation_type MoK\a
_diffrn_radiation_wavelength 0.71073
_diffrn_reflns_av_R_equivalents 0.0687
_diffrn_reflns_av_sigmaI/netI 0.0394
_diffrn_reflns_limit_h_max 9
_diffrn_reflns_limit_h_min -8
_diffrn_reflns_limit_k_max 7
_diffrn_reflns_limit_k_min -7
_diffrn_reflns_limit_l_max 25
_diffrn_reflns_limit_l_min -25
_diffrn_reflns_number 12618
_diffrn_reflns_theta_full 27.44
_diffrn_reflns_theta_max 27.44
_diffrn_reflns_theta_min 2.07
_exptl_absorpt_coefficient_mu 0.147
_exptl_absorpt_correction_T_max 0.9656
_exptl_absorpt_correction_T_min 0.9369
_exptl_absorpt_correction_type multi-scan
_exptl_absorpt_process_details sadabs
_exptl_crystal_colour colourless
_exptl_crystal_density_diffrn 1.643
_exptl_crystal_description block
_exptl_crystal_F_000 432
_exptl_crystal_size_max 0.45
_exptl_crystal_size_mid 0.40
_exptl_crystal_size_min 0.24
_refine_diff_density_max 0.340
_refine_diff_density_min -0.234
_refine_diff_density_rms 0.057
_refine_ls_extinction_coef 0.041(5)
_refine_ls_extinction_expression Fc^*^=kFc[1+0.001xFc^2^\l^3^/sin(2\q)]^-1/4^
_refine_ls_extinction_method SHELXL
_refine_ls_goodness_of_fit_ref 1.077
_refine_ls_hydrogen_treatment constr
_refine_ls_matrix_type full
_refine_ls_number_parameters 138
_refine_ls_number_reflns 1944
_refine_ls_number_restraints 0
_refine_ls_restrained_S_all 1.077
_refine_ls_R_factor_all 0.0428
_refine_ls_R_factor_gt 0.0376
_refine_ls_shift/su_max 0.000
_refine_ls_shift/su_mean 0.000
_refine_ls_structure_factor_coef Fsqd
_refine_ls_weighting_details 'calc w=1/[\s^2^(Fo^2^)+(0.0611P)^2^+0.1776P] where P=(Fo^2^+2Fc^2^)/3'
_refine_ls_weighting_scheme calc
_refine_ls_wR_factor_gt 0.1085
_refine_ls_wR_factor_ref 0.1136
_reflns_number_gt 1666
_reflns_number_total 1944
_reflns_threshold_expression >2sigma(I)
_cod_data_source_file jo400381a_si_002.cif
_cod_data_source_block ohj240_0m
_cod_database_code 4028175

loop_
_symmetry_equiv_pos_as_xyz
'x, y, z'
'-x, y+1/2, -z+1/2'
'-x, -y, -z'
'x, -y-1/2, z-1/2'

loop_
_atom_site_label
_atom_site_type_symbol
_atom_site_fract_x
_atom_site_fract_y
_atom_site_fract_z
_atom_site_U_iso_or_equiv
_atom_site_adp_type
_atom_site_occupancy
_atom_site_symmetry_multiplicity
_atom_site_calc_flag
_atom_site_refinement_flags
N1 N 0.07618(15) 0.74882(13) 0.10227(5) 0.0142(3) Uani 1 1 d .
N2 N -0.10961(15) 0.76138(14) 0.09149(5) 0.0178(3) Uani 1 1 d .
O1 O -0.00629(14) 0.75088(12) -0.07158(5) 0.0209(3) Uani 1 1 d .
O2 O -0.15867(13) 0.76335(12) 0.02200(5) 0.0186(3) Uani 1 1 d .
F1 F 0.45559(10) 0.56223(12) 0.06966(4) 0.0255(2) Uani 1 1 d .
F2 F 0.45270(10) 0.91553(13) 0.07638(4) 0.0269(2) Uani 1 1 d .
C1 C 0.00733(18) 0.75053(15) -0.00999(6) 0.0159(3) Uani 1 1 d .
C2 C 0.15810(18) 0.74115(16) 0.04526(6) 0.0148(3) Uani 1 1 d .
C3 C 0.16658(17) 0.74272(16) 0.17274(6) 0.0150(3) Uani 1 1 d .
C4 C 0.26069(16) 0.55419(18) 0.19738(6) 0.0170(3) Uani 1 1 d .
H4 H 0.2717 0.4364 0.1689 0.020 Uiso 1 1 calc R
C5 C 0.33815(17) 0.5470(2) 0.26608(6) 0.0190(3) Uani 1 1 d .
H5 H 0.4024 0.4232 0.2841 0.023 Uiso 1 1 calc R
C6 C 0.31926(19) 0.72520(19) 0.30766(7) 0.0201(3) Uani 1 1 d .
H6 H 0.3700 0.7189 0.3535 0.024 Uiso 1 1 calc R
C7 C 0.22564(17) 0.9119(2) 0.28147(6) 0.0207(3) Uani 1 1 d .
H7 H 0.2159 1.0305 0.3097 0.025 Uiso 1 1 calc R
C8 C 0.14617(16) 0.92280(19) 0.21316(6) 0.0179(3) Uani 1 1 d .
H8 H 0.0816 1.0464 0.1952 0.021 Uiso 1 1 calc R
C9 C 0.36412(18) 0.74373(17) 0.04114(7) 0.0174(3) Uani 1 1 d .
H9 H 0.3818 0.7540 -0.0066 0.020(4) Uiso 1 1 calc R

loop_
_atom_site_aniso_label
_atom_site_aniso_U_11
_atom_site_aniso_U_22
_atom_site_aniso_U_33
_atom_site_aniso_U_23
_atom_site_aniso_U_13
_atom_site_aniso_U_12
N1 0.0139(5) 0.0135(5) 0.0149(6) 0.0009(3) 0.0009(4) -0.0004(3)
N2 0.0153(5) 0.0208(6) 0.0164(6) 0.0027(3) -0.0001(4) 0.0000(3)
O1 0.0278(5) 0.0198(5) 0.0138(5) 0.0005(3) -0.0005(4) -0.0027(3)
O2 0.0164(5) 0.0217(5) 0.0166(5) 0.0026(3) -0.0007(4) -0.0014(3)
F1 0.0214(4) 0.0284(4) 0.0269(4) 0.0046(3) 0.0047(3) 0.0082(3)
F2 0.0201(4) 0.0294(5) 0.0307(5) -0.0078(3) 0.0024(3) -0.0076(3)
C1 0.0197(6) 0.0102(6) 0.0175(7) 0.0010(4) 0.0016(5) -0.0022(4)
C2 0.0178(6) 0.0138(6) 0.0128(6) -0.0001(4) 0.0025(5) -0.0009(4)
C3 0.0130(6) 0.0197(6) 0.0125(6) 0.0009(4) 0.0020(4) -0.0014(4)
C4 0.0181(6) 0.0168(6) 0.0164(6) -0.0004(4) 0.0032(4) 0.0005(4)
C5 0.0182(6) 0.0197(6) 0.0185(6) 0.0038(4) 0.0014(5) 0.0014(4)
C6 0.0183(6) 0.0280(7) 0.0138(6) 0.0001(4) 0.0020(5) -0.0021(5)
C7 0.0200(6) 0.0243(6) 0.0184(6) -0.0053(5) 0.0046(5) 0.0006(5)
C8 0.0160(6) 0.0187(6) 0.0192(6) -0.0004(4) 0.0031(4) 0.0022(4)
C9 0.0175(6) 0.0194(7) 0.0155(6) -0.0007(4) 0.0028(5) 0.0001(4)

loop_
_atom_type_symbol
_atom_type_description
_atom_type_scat_dispersion_real
_atom_type_scat_dispersion_imag
_atom_type_scat_source
C C 0.0033 0.0016 'International Tables Vol C Tables 4.2.6.8 and 6.1.1.4'
H H 0.0000 0.0000 'International Tables Vol C Tables 4.2.6.8 and 6.1.1.4'
N N 0.0061 0.0033 'International Tables Vol C Tables 4.2.6.8 and 6.1.1.4'
O O 0.0106 0.0060 'International Tables Vol C Tables 4.2.6.8 and 6.1.1.4'
F F 0.0171 0.0103 'International Tables Vol C Tables 4.2.6.8 and 6.1.1.4'

loop_
_geom_angle_atom_site_label_1
_geom_angle_atom_site_label_2
_geom_angle_atom_site_label_3
_geom_angle
N2 N1 C2 114.68(10)
N2 N1 C3 116.38(10)
C2 N1 C3 128.93(10)
N1 N2 O2 104.94(10)
N2 O2 C1 110.66(9)
O1 C1 C2 135.99(13)
O1 C1 O2 120.64(12)
C2 C1 O2 103.37(10)
N1 C2 C1 106.35(11)
N1 C2 C9 127.10(11)
C1 C2 C9 126.32(11)
C4 C3 C8 123.20(11)
C4 C3 N1 118.67(9)
C8 C3 N1 118.05(10)
C3 C4 C5 117.91(10)
C3 C4 H4 121.0
C5 C4 H4 121.0
C6 C5 C4 119.97(11)
C6 C5 H5 120.0
C4 C5 H5 120.0
C7 C6 C5 120.80(11)
C7 C6 H6 119.6
C5 C6 H6 119.6
C6 C7 C8 120.35(11)
C6 C7 H7 119.8
C8 C7 H7 119.8
C3 C8 C7 117.76(11)
C3 C8 H8 121.1
C7 C8 H8 121.1
F2 C9 F1 105.45(10)
F2 C9 C2 111.08(9)
F1 C9 C2 112.17(9)
F2 C9 H9 109.4
F1 C9 H9 109.4
C2 C9 H9 109.4

loop_
_geom_bond_atom_site_label_1
_geom_bond_atom_site_label_2
_geom_bond_distance
N1 N2 1.3033(15)
N1 C2 1.3542(16)
N1 C3 1.4507(16)
N2 O2 1.3742(14)
O1 C1 1.2158(16)
O2 C1 1.4246(16)
F1 C9 1.3688(13)
F2 C9 1.3660(13)
C1 C2 1.4115(17)
C2 C9 1.4753(17)
C3 C4 1.3882(15)
C3 C8 1.3895(16)
C4 C5 1.3942(15)
C4 H4 0.9300
C5 C6 1.3923(17)
C5 H5 0.9300
C6 C7 1.3866(17)
C6 H6 0.9300
C7 C8 1.3916(16)
C7 H7 0.9300
C8 H8 0.9300
C9 H9 0.9800
